data_4315620
loop_
_publ_author_name
'Scott R. Daly'
'Gregory S. Girolami'

_publ_contact_author_address
;Department of Chemistry, Box 4-6
University of Illinois at Urbana-Champaign
600 South Mathews
Urbana, IL 61801
;
_publ_contact_author_email girolami@scs.illinois.edu
_publ_contact_author_fax '(217) 333-2685'
_publ_contact_author_name 'Gregory S. Girolami'
_publ_contact_author_phone '(217) 333-2729'
_publ_section_title
;
 Synthesis, Characterization, and Structures of Uranium(III)
 N,N-Dimethylaminodiboranates
;
_journal_name_full 'Inorganic Chemistry'
_journal_page_first 5157
_journal_page_last 5166
_journal_paper_doi 10.1021/ic100290j
_journal_volume 49
_journal_year 2010
_chemical_formula_moiety 'C6 H36 B6 N3 U'
_chemical_formula_sum 'C6 H36 B6 N3 U'
_chemical_formula_weight 453.27
_chemical_name_common 'U(H3BNMe2BH3)3 crystals grown from pentane'
_chemical_name_systematic
; 
 ? 
;
_space_group_IT_number 14
_symmetry_cell_setting monoclinic
_symmetry_space_group_name_Hall '-P 2ybc'
_symmetry_space_group_name_H-M 'P 1 21/c 1'
_atom_sites_solution_hydrogens geom
_atom_sites_solution_primary direct
_atom_sites_solution_secondary difmap
_audit_creation_method SHELXL-97
_cell_angle_alpha 90.00
_cell_angle_beta 97.1920(10)
_cell_angle_gamma 90.00
_cell_formula_units_Z 4
_cell_length_a 15.9392(4)
_cell_length_b 10.2456(3)
_cell_length_c 11.4154(3)
_cell_measurement_reflns_used 7463
_cell_measurement_temperature 193(2)
_cell_measurement_theta_max 27.49
_cell_measurement_theta_min 2.37
_cell_volume 1849.54(9)
_computing_cell_refinement 'Bruker Apex'
_computing_data_collection 'Bruker Apex'
_computing_data_reduction 'Bruker Saint'
_computing_molecular_graphics 'Bruker SHELXTL'
_computing_publication_material 'Bruker SHELXTL'
_computing_structure_refinement 'SHELXL-97 (Sheldrick, 1997)'
_computing_structure_solution 'SHELXS-97 (Sheldrick, 1990)'
_diffrn_ambient_temperature 193(2)
_diffrn_detector_area_resol_mean 8.33
_diffrn_measured_fraction_theta_full 0.998
_diffrn_measured_fraction_theta_max 0.998
_diffrn_measurement_device_type 'CCD area detector'
_diffrn_measurement_method 'phi and omega scans'
_diffrn_radiation_monochromator graphite
_diffrn_radiation_source 'fine-focus sealed tube'
_diffrn_radiation_type MoK\a
_diffrn_radiation_wavelength 0.71073
_diffrn_reflns_av_R_equivalents 0.1043
_diffrn_reflns_av_sigmaI/netI 0.0603
_diffrn_reflns_limit_h_max 20
_diffrn_reflns_limit_h_min -20
_diffrn_reflns_limit_k_max 13
_diffrn_reflns_limit_k_min -13
_diffrn_reflns_limit_l_max 14
_diffrn_reflns_limit_l_min -14
_diffrn_reflns_number 28641
_diffrn_reflns_theta_full 27.49
_diffrn_reflns_theta_max 27.49
_diffrn_reflns_theta_min 2.37
_exptl_absorpt_coefficient_mu 8.757
_exptl_absorpt_correction_T_max 0.84296
_exptl_absorpt_correction_T_min 0.19022
_exptl_absorpt_correction_type integration
_exptl_crystal_colour brown
_exptl_crystal_density_diffrn 1.628
_exptl_crystal_density_method 'not measured'
_exptl_crystal_description platy
_exptl_crystal_F_000 860
_exptl_crystal_size_max 0.31
_exptl_crystal_size_mid 0.18
_exptl_crystal_size_min 0.01
_refine_diff_density_max 2.905
_refine_diff_density_min -2.556
_refine_diff_density_rms 0.167
_refine_ls_extinction_method none
_refine_ls_goodness_of_fit_ref 0.925
_refine_ls_hydrogen_treatment constr
_refine_ls_matrix_type full
_refine_ls_number_parameters 151
_refine_ls_number_reflns 4251
_refine_ls_number_restraints 0
_refine_ls_restrained_S_all 0.925
_refine_ls_R_factor_all 0.0468
_refine_ls_R_factor_gt 0.0318
_refine_ls_shift/su_max 0.002
_refine_ls_shift/su_mean 0.000
_refine_ls_structure_factor_coef Fsqd
_refine_ls_weighting_details 'calc w=1/[\s^2^(Fo^2^)+(0.0318P)^2^+0.0000P] where P=(Fo^2^+2Fc^2^)/3'
_refine_ls_weighting_scheme calc
_refine_ls_wR_factor_gt 0.0668
_refine_ls_wR_factor_ref 0.0701
_reflns_number_gt 3223
_reflns_number_total 4251
_reflns_threshold_expression >2sigma(I)
_cod_data_source_file ic100290j_si_002_1.cif
_cod_data_source_block fa99sm_face
_cod_database_code 4315620

loop_
_symmetry_equiv_pos_as_xyz
'x, y, z'
'-x, y+1/2, -z+1/2'
'-x, -y, -z'
'x, -y-1/2, z-1/2'

loop_
_atom_site_label
_atom_site_type_symbol
_atom_site_fract_x
_atom_site_fract_y
_atom_site_fract_z
_atom_site_U_iso_or_equiv
_atom_site_adp_type
_atom_site_occupancy
_atom_site_symmetry_multiplicity
_atom_site_calc_flag
_atom_site_refinement_flags
_atom_site_disorder_assembly
_atom_site_disorder_group
U1 U 0.265098(11) 0.161190(17) 0.840216(16) 0.02029(7) Uani 1 1 d . . .
N1 N 0.0888(3) 0.3614(4) 0.8009(4) 0.0272(10) Uani 1 1 d . . .
N2 N 0.2402(3) -0.1561(4) 0.9377(4) 0.0245(9) Uani 1 1 d . . .
N3 N 0.4342(3) 0.2176(4) 0.6738(4) 0.0216(9) Uani 1 1 d . . .
C1 C 0.0129(4) 0.3593(6) 0.8640(6) 0.0412(16) Uani 1 1 d . . .
H1A H 0.0070 0.4438 0.9023 0.062 Uiso 1 1 calc R . .
H1B H 0.0190 0.2902 0.9238 0.062 Uiso 1 1 calc R . .
H1C H -0.0374 0.3424 0.8075 0.062 Uiso 1 1 calc R . .
C2 C 0.0783(4) 0.4674(6) 0.7126(5) 0.0404(15) Uani 1 1 d . . .
H2A H 0.0273 0.4517 0.6571 0.061 Uiso 1 1 calc R . .
H2B H 0.1277 0.4699 0.6694 0.061 Uiso 1 1 calc R . .
H2C H 0.0731 0.5511 0.7527 0.061 Uiso 1 1 calc R . .
C3 C 0.1555(4) -0.2059(6) 0.9587(6) 0.0371(14) Uani 1 1 d . . .
H3A H 0.1408 -0.2821 0.9084 0.056 Uiso 1 1 calc R . .
H3B H 0.1131 -0.1374 0.9398 0.056 Uiso 1 1 calc R . .
H3C H 0.1570 -0.2309 1.0418 0.056 Uiso 1 1 calc R . .
C4 C 0.3037(4) -0.2605(5) 0.9700(5) 0.0360(14) Uani 1 1 d . . .
H4A H 0.3034 -0.2842 1.0531 0.054 Uiso 1 1 calc R . .
H4B H 0.3600 -0.2288 0.9579 0.054 Uiso 1 1 calc R . .
H4C H 0.2895 -0.3372 0.9202 0.054 Uiso 1 1 calc R . .
C5 C 0.4820(4) 0.1105(6) 0.6245(5) 0.0311(13) Uani 1 1 d . . .
H5A H 0.4810 0.1230 0.5392 0.047 Uiso 1 1 calc R . .
H5B H 0.4559 0.0265 0.6394 0.047 Uiso 1 1 calc R . .
H5C H 0.5407 0.1113 0.6623 0.047 Uiso 1 1 calc R . .
C6 C 0.4724(4) 0.3441(5) 0.6439(5) 0.0304(12) Uani 1 1 d . . .
H6A H 0.5313 0.3478 0.6806 0.046 Uiso 1 1 calc R . .
H6B H 0.4406 0.4163 0.6736 0.046 Uiso 1 1 calc R . .
H6C H 0.4704 0.3516 0.5580 0.046 Uiso 1 1 calc R . .
B1 B 0.1693(4) 0.3848(7) 0.8925(6) 0.0326(15) Uani 1 1 d . . .
H1D H 0.2266 0.4046 0.8430 0.039 Uiso 1 1 d R . .
H1E H 0.1821 0.2938 0.9509 0.039 Uiso 1 1 d R . .
H1F H 0.1583 0.4733 0.9506 0.039 Uiso 1 1 d R . .
B2 B 0.0972(4) 0.2257(7) 0.7371(6) 0.0307(15) Uani 1 1 d . . .
H2F H 0.0371 0.2066 0.6724 0.037 Uiso 1 1 d R . .
H2E H 0.1055 0.1438 0.8065 0.037 Uiso 1 1 d R . .
H2D H 0.1549 0.2281 0.6861 0.037 Uiso 1 1 d R . .
B3 B 0.2632(4) -0.0324(6) 1.0181(5) 0.0292(14) Uani 1 1 d . . .
H3D H 0.2097 0.0432 1.0017 0.035 Uiso 1 1 d R . .
H3E H 0.3252 0.0126 0.9953 0.035 Uiso 1 1 d R . .
H3F H 0.2713 -0.0631 1.1158 0.035 Uiso 1 1 d R . .
B4 B 0.2391(5) -0.1184(6) 0.8049(6) 0.0334(15) Uani 1 1 d . . .
H4F H 0.2269 -0.2102 0.7473 0.040 Uiso 1 1 d R . .
H4E H 0.3032 -0.0737 0.7906 0.040 Uiso 1 1 d R . .
H4D H 0.1862 -0.0435 0.7791 0.040 Uiso 1 1 d R . .
B5 B 0.4411(4) 0.2049(7) 0.8122(5) 0.0294(14) Uani 1 1 d . . .
H5D H 0.4183 0.1032 0.8366 0.035 Uiso 1 1 d R . .
H5E H 0.3997 0.2834 0.8486 0.035 Uiso 1 1 d R . .
H5F H 0.5103 0.2190 0.8525 0.035 Uiso 1 1 d R . .
B6 B 0.3388(4) 0.2128(6) 0.6217(5) 0.0233(13) Uani 1 1 d . . .
H6F H 0.3327 0.2245 0.5208 0.028 Uiso 1 1 d R . .
H6E H 0.3030 0.2960 0.6613 0.028 Uiso 1 1 d R . .
H6D H 0.3104 0.1142 0.6446 0.028 Uiso 1 1 d R . .

loop_
_atom_site_aniso_label
_atom_site_aniso_U_11
_atom_site_aniso_U_22
_atom_site_aniso_U_33
_atom_site_aniso_U_23
_atom_site_aniso_U_13
_atom_site_aniso_U_12
U1 0.02071(11) 0.01953(10) 0.02103(11) 0.00069(9) 0.00417(7) 0.00030(9)
N1 0.022(2) 0.026(3) 0.034(3) 0.0019(19) 0.0028(19) 0.0024(18)
N2 0.022(2) 0.020(2) 0.031(3) 0.0013(19) 0.0041(18) -0.0025(19)
N3 0.021(2) 0.024(2) 0.021(2) 0.0006(18) 0.0061(18) 0.0002(18)
C1 0.029(3) 0.053(4) 0.043(4) 0.002(3) 0.010(3) 0.007(3)
C2 0.039(4) 0.035(3) 0.046(4) 0.010(3) 0.003(3) 0.011(3)
C3 0.029(3) 0.028(3) 0.053(4) 0.006(3) 0.001(3) -0.011(3)
C4 0.032(3) 0.027(3) 0.048(4) 0.004(3) 0.003(3) 0.006(3)
C5 0.034(3) 0.034(3) 0.026(3) 0.004(2) 0.008(2) 0.012(3)
C6 0.027(3) 0.032(3) 0.032(3) -0.003(3) 0.005(2) -0.006(3)
B1 0.028(4) 0.029(3) 0.041(4) -0.003(3) 0.005(3) 0.008(3)
B2 0.023(3) 0.039(4) 0.031(4) -0.005(3) 0.005(3) 0.003(3)
B3 0.041(4) 0.027(3) 0.021(3) 0.001(3) 0.008(3) -0.004(3)
B4 0.042(4) 0.025(3) 0.034(4) 0.001(3) 0.003(3) 0.000(3)
B5 0.021(3) 0.042(4) 0.026(3) 0.003(3) 0.002(3) 0.000(3)
B6 0.024(3) 0.022(3) 0.023(3) 0.005(2) 0.000(2) -0.002(3)

loop_
_atom_type_symbol
_atom_type_description
_atom_type_scat_dispersion_real
_atom_type_scat_dispersion_imag
_atom_type_scat_source
C C 0.0033 0.0016 'International Tables Vol C Tables 4.2.6.8 and 6.1.1.4'
H H 0.0000 0.0000 'International Tables Vol C Tables 4.2.6.8 and 6.1.1.4'
B B 0.0013 0.0007 'International Tables Vol C Tables 4.2.6.8 and 6.1.1.4'
N N 0.0061 0.0033 'International Tables Vol C Tables 4.2.6.8 and 6.1.1.4'
U U -9.6767 9.6646 'International Tables Vol C Tables 4.2.6.8 and 6.1.1.4'

loop_
_geom_angle_atom_site_label_1
_geom_angle_atom_site_label_2
_geom_angle_atom_site_label_3
_geom_angle
_geom_angle_site_symmetry_1
_geom_angle_site_symmetry_3
_geom_angle_publ_flag
B3 U1 B1 110.90(19) . . ?
B3 U1 B2 111.2(2) . . ?
B1 U1 B2 53.45(19) . . ?
B3 U1 B5 106.51(19) . . ?
B1 U1 B5 116.7(2) . . ?
B2 U1 B5 141.91(19) . . ?
B3 U1 B4 53.05(18) . . ?
B1 U1 B4 138.3(2) . . ?
B2 U1 B4 93.5(2) . . ?
B5 U1 B4 105.1(2) . . ?
B3 U1 B6 140.74(18) . . ?
B1 U1 B6 108.31(19) . . ?
B2 U1 B6 93.56(17) . . ?
B5 U1 B6 51.86(17) . . ?
B4 U1 B6 97.15(18) . . ?
B3 U1 H1D 130.1 . . ?
B1 U1 H1D 23.7 . . ?
B2 U1 H1D 64.4 . . ?
B5 U1 H1D 95.0 . . ?
B4 U1 H1D 157.7 . . ?
B6 U1 H1D 87.6 . . ?
B3 U1 H1E 87.8 . . ?
B1 U1 H1E 23.1 . . ?
B2 U1 H1E 62.1 . . ?
B5 U1 H1E 125.7 . . ?
B4 U1 H1E 123.9 . . ?
B6 U1 H1E 131.3 . . ?
H1D U1 H1E 44.5 . . ?
B3 U1 H2E 87.6 . . ?
B1 U1 H2E 62.3 . . ?
B2 U1 H2E 23.6 . . ?
B5 U1 H2E 164.3 . . ?
B4 U1 H2E 77.7 . . ?
B6 U1 H2E 112.6 . . ?
H1D U1 H2E 80.4 . . ?
H1E U1 H2E 60.3 . . ?
B3 U1 H2D 130.1 . . ?
B1 U1 H2D 64.4 . . ?
B2 U1 H2D 23.3 . . ?
B5 U1 H2D 120.0 . . ?
B4 U1 H2D 95.7 . . ?
B6 U1 H2D 70.3 . . ?
H1D U1 H2D 65.3 . . ?
H1E U1 H2D 79.8 . . ?
H2E U1 H2D 44.5 . . ?
B3 U1 H3D 23.7 . . ?
B1 U1 H3D 89.2 . . ?
B2 U1 H3D 90.9 . . ?
B5 U1 H3D 127.0 . . ?
B4 U1 H3D 64.1 . . ?
B6 U1 H3D 160.9 . . ?
H1D U1 H3D 111.0 . . ?
H1E U1 H3D 66.7 . . ?
H2E U1 H3D 68.3 . . ?
H2D U1 H3D 112.8 . . ?
B3 U1 H3E 23.6 . . ?
B1 U1 H3E 121.4 . . ?
B2 U1 H3E 134.8 . . ?
B5 U1 H3E 83.1 . . ?
B4 U1 H3E 61.5 . . ?
B6 U1 H3E 124.5 . . ?
H1D U1 H3E 132.0 . . ?
H1E U1 H3E 99.5 . . ?
H2E U1 H3E 111.3 . . ?
H2D U1 H3E 152.5 . . ?
H3D U1 H3E 45.1 . . ?
B3 U1 H4E 61.7 . . ?
B1 U1 H4E 161.2 . . ?
B2 U1 H4E 111.2 . . ?
B5 U1 H4E 82.0 . . ?
B4 U1 H4E 23.1 . . ?
B6 U1 H4E 81.4 . . ?
H1D U1 H4E 167.9 . . ?
H1E U1 H4E 145.1 . . ?
H2E U1 H4E 99.3 . . ?
H2D U1 H4E 106.0 . . ?
H3D U1 H4E 79.7 . . ?
H3E U1 H4E 59.5 . . ?
B3 U1 H4D 64.1 . . ?
B1 U1 H4D 117.9 . . ?
B2 U1 H4D 70.6 . . ?
B5 U1 H4D 124.0 . . ?
B4 U1 H4D 22.9 . . ?
B6 U1 H4D 98.9 . . ?
H1D U1 H4D 134.9 . . ?
H1E U1 H4D 109.6 . . ?
H2E U1 H4D 55.8 . . ?
H2D U1 H4D 75.0 . . ?
H3D U1 H4D 65.3 . . ?
H3E U1 H4D 79.5 . . ?
H4E U1 H4D 43.5 . . ?
B3 U1 H5D 86.8 . . ?
B1 U1 H5D 137.5 . . ?
B2 U1 H5D 155.0 . . ?
B5 U1 H5D 23.2 . . ?
B4 U1 H5D 83.5 . . ?
B6 U1 H5D 62.4 . . ?
H1D U1 H5D 117.6 . . ?
H1E U1 H5D 138.7 . . ?
H2E U1 H5D 159.9 . . ?
H2D U1 H5D 132.1 . . ?
H3D U1 H5D 109.6 . . ?
H3E U1 H5D 64.6 . . ?
H4E U1 H5D 61.2 . . ?
H4D U1 H5D 104.6 . . ?
B3 U1 H5E 114.4 . . ?
B1 U1 H5E 94.0 . . ?
B2 U1 H5E 131.3 . . ?
B5 U1 H5E 23.0 . . ?
B4 U1 H5E 127.6 . . ?
B6 U1 H5E 60.3 . . ?
H1D U1 H5E 73.5 . . ?
H1E U1 H5E 103.2 . . ?
H2E U1 H5E 153.0 . . ?
H2D U1 H5E 115.5 . . ?
H3D U1 H5E 127.6 . . ?
H3E U1 H5E 91.6 . . ?
H4E U1 H5E 104.8 . . ?
H4D U1 H5E 147.0 . . ?
H5D U1 H5E 44.2 . . ?
B3 U1 H6E 163.1 . . ?
B1 U1 H6E 85.4 . . ?
B2 U1 H6E 81.5 . . ?
B5 U1 H6E 60.5 . . ?
B4 U1 H6E 117.2 . . ?
B6 U1 H6E 23.0 . . ?
H1D U1 H6E 64.7 . . ?
H1E U1 H6E 108.3 . . ?
H2E U1 H6E 104.2 . . ?
H2D U1 H6E 59.9 . . ?
H3D U1 H6E 172.3 . . ?
H3E U1 H6E 142.5 . . ?
H4E U1 H6E 103.9 . . ?
H4D U1 H6E 112.6 . . ?
H5D U1 H6E 78.0 . . ?
H5E U1 H6E 58.4 . . ?
B3 U1 H6D 122.6 . . ?
B1 U1 H6D 124.6 . . ?
B2 U1 H6D 92.1 . . ?
B5 U1 H6D 62.3 . . ?
B4 U1 H6D 74.8 . . ?
B6 U1 H6D 22.6 . . ?
H1D U1 H6D 107.3 . . ?
H1E U1 H6D 146.8 . . ?
H2E U1 H6D 104.5 . . ?
H2D U1 H6D 70.6 . . ?
H3D U1 H6D 138.8 . . ?
H3E U1 H6D 113.6 . . ?
H4E U1 H6D 61.0 . . ?
H4D U1 H6D 77.2 . . ?
H5D U1 H6D 63.1 . . ?
H5E U1 H6D 77.5 . . ?
H6E U1 H6D 43.3 . . ?
C2 N1 C1 108.3(4) . . ?
C2 N1 B1 110.8(4) . . ?
C1 N1 B1 109.1(5) . . ?
C2 N1 B2 109.9(5) . . ?
C1 N1 B2 109.3(4) . . ?
B1 N1 B2 109.4(4) . . ?
C4 N2 C3 108.4(4) . . ?
C4 N2 B4 110.1(4) . . ?
C3 N2 B4 109.9(5) . . ?
C4 N2 B3 109.4(4) . . ?
C3 N2 B3 109.2(4) . . ?
B4 N2 B3 109.8(4) . . ?
C5 N3 C6 108.2(4) . . ?
C5 N3 B6 110.7(4) . . ?
C6 N3 B6 110.3(4) . . ?
C5 N3 B5 110.1(4) . . ?
C6 N3 B5 108.8(4) . . ?
B6 N3 B5 108.8(4) . . ?
N1 C1 H1A 109.5 . . ?
N1 C1 H1B 109.5 . . ?
H1A C1 H1B 109.5 . . ?
N1 C1 H1C 109.5 . . ?
H1A C1 H1C 109.5 . . ?
H1B C1 H1C 109.5 . . ?
N1 C2 H2A 109.5 . . ?
N1 C2 H2B 109.5 . . ?
H2A C2 H2B 109.5 . . ?
N1 C2 H2C 109.5 . . ?
H2A C2 H2C 109.5 . . ?
H2B C2 H2C 109.5 . . ?
N2 C3 H3A 109.5 . . ?
N2 C3 H3B 109.5 . . ?
H3A C3 H3B 109.5 . . ?
N2 C3 H3C 109.5 . . ?
H3A C3 H3C 109.5 . . ?
H3B C3 H3C 109.5 . . ?
N2 C4 H4A 109.5 . . ?
N2 C4 H4B 109.5 . . ?
H4A C4 H4B 109.5 . . ?
N2 C4 H4C 109.5 . . ?
H4A C4 H4C 109.5 . . ?
H4B C4 H4C 109.5 . . ?
N3 C5 H5A 109.5 . . ?
N3 C5 H5B 109.5 . . ?
H5A C5 H5B 109.5 . . ?
N3 C5 H5C 109.5 . . ?
H5A C5 H5C 109.5 . . ?
H5B C5 H5C 109.5 . . ?
N3 C6 H6A 109.5 . . ?
N3 C6 H6B 109.5 . . ?
H6A C6 H6B 109.5 . . ?
N3 C6 H6C 109.5 . . ?
H6A C6 H6C 109.5 . . ?
H6B C6 H6C 109.5 . . ?
N1 B1 U1 98.8(3) . . ?
N1 B1 H1D 109.5 . . ?
U1 B1 H1D 63.9 . . ?
N1 B1 H1E 109.5 . . ?
U1 B1 H1E 53.8 . . ?
H1D B1 H1E 109.5 . . ?
N1 B1 H1F 109.5 . . ?
U1 B1 H1F 151.3 . . ?
H1D B1 H1F 109.5 . . ?
H1E B1 H1F 109.5 . . ?
N1 B2 U1 98.2(3) . . ?
N1 B2 H2F 109.5 . . ?
U1 B2 H2F 152.2 . . ?
N1 B2 H2E 109.5 . . ?
U1 B2 H2E 61.8 . . ?
H2F B2 H2E 109.5 . . ?
N1 B2 H2D 109.5 . . ?
U1 B2 H2D 56.4 . . ?
H2F B2 H2D 109.5 . . ?
H2E B2 H2D 109.5 . . ?
N2 B3 U1 99.6(3) . . ?
N2 B3 H3D 109.5 . . ?
U1 B3 H3D 59.2 . . ?
N2 B3 H3E 109.5 . . ?
U1 B3 H3E 58.1 . . ?
H3D B3 H3E 109.5 . . ?
N2 B3 H3F 109.5 . . ?
U1 B3 H3F 150.9 . . ?
H3D B3 H3F 109.5 . . ?
H3E B3 H3F 109.5 . . ?
N2 B4 U1 97.2(3) . . ?
N2 B4 H4F 109.5 . . ?
U1 B4 H4F 153.3 . . ?
N2 B4 H4E 109.5 . . ?
U1 B4 H4E 61.0 . . ?
H4F B4 H4E 109.5 . . ?
N2 B4 H4D 109.5 . . ?
U1 B4 H4D 57.8 . . ?
H4F B4 H4D 109.5 . . ?
H4E B4 H4D 109.5 . . ?
N3 B5 U1 100.1(3) . . ?
N3 B5 H5D 109.5 . . ?
U1 B5 H5D 59.5 . . ?
N3 B5 H5E 109.5 . . ?
U1 B5 H5E 57.4 . . ?
H5D B5 H5E 109.5 . . ?
N3 B5 H5F 109.5 . . ?
U1 B5 H5F 150.4 . . ?
H5D B5 H5F 109.5 . . ?
H5E B5 H5F 109.5 . . ?
N3 B6 U1 99.0(3) . . ?
N3 B6 H6F 109.5 . . ?
U1 B6 H6F 151.4 . . ?
N3 B6 H6E 109.5 . . ?
U1 B6 H6E 61.9 . . ?
H6F B6 H6E 109.5 . . ?
N3 B6 H6D 109.5 . . ?
U1 B6 H6D 55.8 . . ?
H6F B6 H6D 109.5 . . ?
H6E B6 H6D 109.5 . . ?

loop_
_geom_bond_atom_site_label_1
_geom_bond_atom_site_label_2
_geom_bond_distance
_geom_bond_site_symmetry_2
_geom_bond_publ_flag
U1 B3 2.842(6) . ?
U1 B1 2.857(6) . ?
U1 B2 2.863(6) . ?
U1 B5 2.897(6) . ?
U1 B4 2.915(7) . ?
U1 B6 2.935(6) . ?
U1 H1D 2.5690 . ?
U1 H1E 2.3685 . ?
U1 H2E 2.5309 . ?
U1 H2D 2.4239 . ?
U1 H3D 2.4593 . ?
U1 H3E 2.4381 . ?
U1 H4E 2.5628 . ?
U1 H4D 2.4997 . ?
U1 H5D 2.5179 . ?
U1 H5E 2.4757 . ?
U1 H6E 2.5988 . ?
U1 H6D 2.4785 . ?
N1 C2 1.477(7) . ?
N1 C1 1.483(7) . ?
N1 B1 1.569(8) . ?
N1 B2 1.583(7) . ?
N2 C4 1.486(7) . ?
N2 C3 1.491(7) . ?
N2 B4 1.562(8) . ?
N2 B3 1.581(7) . ?
N3 C5 1.487(7) . ?
N3 C6 1.490(6) . ?
N3 B6 1.562(7) . ?
N3 B5 1.576(7) . ?
C1 H1A 0.9800 . ?
C1 H1B 0.9800 . ?
C1 H1C 0.9800 . ?
C2 H2A 0.9800 . ?
C2 H2B 0.9800 . ?
C2 H2C 0.9800 . ?
C3 H3A 0.9800 . ?
C3 H3B 0.9800 . ?
C3 H3C 0.9800 . ?
C4 H4A 0.9800 . ?
C4 H4B 0.9800 . ?
C4 H4C 0.9800 . ?
C5 H5A 0.9800 . ?
C5 H5B 0.9800 . ?
C5 H5C 0.9800 . ?
C6 H6A 0.9800 . ?
C6 H6B 0.9800 . ?
C6 H6C 0.9800 . ?
B1 H1D 1.1500 . ?
B1 H1E 1.1501 . ?
B1 H1F 1.1501 . ?
B2 H2F 1.1501 . ?
B2 H2E 1.1501 . ?
B2 H2D 1.1500 . ?
B3 H3D 1.1500 . ?
B3 H3E 1.1501 . ?
B3 H3F 1.1501 . ?
B4 H4F 1.1501 . ?
B4 H4E 1.1500 . ?
B4 H4D 1.1501 . ?
B5 H5D 1.1500 . ?
B5 H5E 1.1500 . ?
B5 H5F 1.1501 . ?
B6 H6F 1.1500 . ?
B6 H6E 1.1501 . ?
B6 H6D 1.1501 . ?
